data_4506408
loop_
_publ_author_name
'Park, In-Hyeok'
'Kim, Kihwan'
'Lee, Shim Sung'
'Vittal, Jagadese J.'

_publ_section_title
;
 An Unusual Interweaving in a 3-Fold Interpenetrated Pillared-Layer Zn(II)
 Coordination Polymer with a Long Spacer Ligand
;
_journal_issue 7
_journal_name_full 'Crystal Growth &amp; Design'
_journal_page_first 3397
_journal_paper_doi 10.1021/cg300598y
_journal_volume 12
_journal_year 2012
_chemical_formula_moiety 'C44 H28 N2 O8 Zn2, 0.5(C1.50 H3.50 N0.50 O5.50), C2.25 H5.25 N0.75 O1.25'
_chemical_formula_sum 'C47 H41 N3 O12 Zn2'
_chemical_formula_weight 970.57
_chemical_name_systematic
; 
 ? 
;
_space_group_IT_number 2
_symmetry_cell_setting triclinic
_symmetry_space_group_name_Hall '-P 1'
_symmetry_space_group_name_H-M 'P -1'
_atom_sites_solution_hydrogens geom
_atom_sites_solution_primary direct
_atom_sites_solution_secondary difmap
_audit_creation_method SHELXL-97
_cell_angle_alpha 82.7410(10)
_cell_angle_beta 68.0590(10)
_cell_angle_gamma 84.1880(10)
_cell_formula_units_Z 2
_cell_length_a 13.0735(3)
_cell_length_b 13.0828(3)
_cell_length_c 15.6584(3)
_cell_measurement_reflns_used 9886
_cell_measurement_temperature 173(2)
_cell_measurement_theta_max 27.22
_cell_measurement_theta_min 2.19
_cell_volume 2460.03(9)
_computing_cell_refinement 'Bruker SAINT'
_computing_data_collection 'Bruker APEX2'
_computing_data_reduction 'Bruker SAINT'
_computing_molecular_graphics 'Bruker SHELXTL'
_computing_publication_material 'Bruker SHELXTL'
_computing_structure_refinement 'Bruker SHELXTL'
_computing_structure_solution 'Bruker SHELXTL'
_diffrn_ambient_temperature 173(2)
_diffrn_measured_fraction_theta_full 1.000
_diffrn_measured_fraction_theta_max 1.000
_diffrn_measurement_device_type 'Bruker APEX-II CCD'
_diffrn_measurement_method '\f and \w scans'
_diffrn_radiation_monochromator graphite
_diffrn_radiation_source 'fine-focus sealed tube'
_diffrn_radiation_type MoK\a
_diffrn_radiation_wavelength 0.71073
_diffrn_reflns_av_R_equivalents 0.0474
_diffrn_reflns_av_sigmaI/netI 0.0477
_diffrn_reflns_limit_h_max 14
_diffrn_reflns_limit_h_min -16
_diffrn_reflns_limit_k_max 16
_diffrn_reflns_limit_k_min -16
_diffrn_reflns_limit_l_max 19
_diffrn_reflns_limit_l_min -19
_diffrn_reflns_number 41709
_diffrn_reflns_theta_full 26.50
_diffrn_reflns_theta_max 26.50
_diffrn_reflns_theta_min 1.41
_diffrn_standards_number 0
_exptl_absorpt_coefficient_mu 1.035
_exptl_absorpt_correction_T_max 0.9501
_exptl_absorpt_correction_T_min 0.8486
_exptl_absorpt_correction_type multi-scan
_exptl_absorpt_process_details 'SADABS (Sheldrick, 2008)'
_exptl_crystal_colour yellow
_exptl_crystal_density_diffrn 1.310
_exptl_crystal_density_meas ?
_exptl_crystal_density_method 'not measured'
_exptl_crystal_description plate
_exptl_crystal_F_000 1000
_exptl_crystal_size_max 0.16
_exptl_crystal_size_mid 0.08
_exptl_crystal_size_min 0.05
_refine_diff_density_max 1.151
_refine_diff_density_min -0.886
_refine_diff_density_rms 0.154
_refine_ls_extinction_coef 0.0047(6)
_refine_ls_extinction_expression Fc^*^=kFc[1+0.001xFc^2^\l^3^/sin(2\q)]^-1/4^
_refine_ls_extinction_method SHELXL
_refine_ls_goodness_of_fit_ref 1.106
_refine_ls_hydrogen_treatment constr
_refine_ls_matrix_type full
_refine_ls_number_parameters 606
_refine_ls_number_reflns 10199
_refine_ls_number_restraints 27
_refine_ls_restrained_S_all 1.136
_refine_ls_R_factor_all 0.0881
_refine_ls_R_factor_gt 0.0679
_refine_ls_shift/su_max 0.001
_refine_ls_shift/su_mean 0.000
_refine_ls_structure_factor_coef Fsqd
_refine_ls_weighting_details 'calc w=1/[\s^2^(Fo^2^)+(0.0810P)^2^+13.2930P] where P=(Fo^2^+2Fc^2^)/3'
_refine_ls_weighting_scheme calc
_refine_ls_wR_factor_gt 0.1908
_refine_ls_wR_factor_ref 0.2006
_reflns_number_gt 7909
_reflns_number_total 10199
_reflns_threshold_expression >2sigma(I)
_cod_data_source_file cg300598y_si_002.cif
_cod_data_source_block 1
_cod_depositor_comments
;
The following automatic conversions were performed:

'_symmetry_cell_setting' value 'Triclinic' changed to 'triclinic'
according to /home/saulius/struct/CIF-dictionaries/cif_core.dic
dictionary named 'cif_core.dic' version 2.4.1 from 2010-06-29.

Automatic conversion script
Id: cif_fix_values 1891 2012-01-12 08:04:46Z andrius 

The following automatic conversions were performed:

'_exptl_crystal_density_meas' value 'not measured' was changed to '?'
- the value is perceived as not measured.

Automatic conversion script
Id: cif_fix_values 3008 2015-01-20 13:52:24Z robertas 
;
_cod_original_sg_symbol_H-M P-1
_cod_database_code 4506408

loop_
_symmetry_equiv_pos_as_xyz
'x, y, z'
'-x, -y, -z'

loop_
_atom_site_label
_atom_site_type_symbol
_atom_site_fract_x
_atom_site_fract_y
_atom_site_fract_z
_atom_site_U_iso_or_equiv
_atom_site_adp_type
_atom_site_occupancy
_atom_site_symmetry_multiplicity
_atom_site_calc_flag
_atom_site_refinement_flags
_atom_site_disorder_assembly
_atom_site_disorder_group
Zn1 Zn 0.92263(4) 0.69994(4) 0.83111(4) 0.01467(17) Uani 1 1 d . . .
Zn2 Zn 1.03486(4) 0.69837(4) 0.62769(4) 0.01505(17) Uani 1 1 d . . .
O1 O 0.9441(4) 0.8512(3) 0.7847(3) 0.0319(9) Uani 1 1 d . . .
O2 O 1.0207(4) 0.8525(3) 0.6315(3) 0.0394(11) Uani 1 1 d . . .
O3 O 0.9369(4) 1.5438(3) 0.8158(3) 0.0311(9) Uani 1 1 d . . .
O4 O 1.0286(4) 1.5435(3) 0.6640(3) 0.0419(12) Uani 1 1 d . . .
O5 O 0.7897(3) 0.7097(3) 0.7932(3) 0.0328(10) Uani 1 1 d . . .
O6 O 0.8731(3) 0.7006(4) 0.6414(3) 0.0382(11) Uani 1 1 d . . .
O7 O 0.0804(3) 0.6861(3) 0.8275(3) 0.0324(9) Uani 1 1 d . . .
O8 O 0.1611(3) 0.6960(4) 0.6739(3) 0.0392(11) Uani 1 1 d . . .
N1 N 0.8510(3) 0.6822(3) 0.9720(3) 0.0197(9) Uani 1 1 d . . .
N2 N 1.1250(4) 0.6839(3) 0.4923(3) 0.0216(9) Uani 1 1 d . . .
C1 C 0.7534(5) 0.7221(5) 1.0234(4) 0.0363(15) Uani 1 1 d . . .
H1 H 0.7153 0.7718 0.9946 0.044 Uiso 1 1 calc R . .
C2 C 0.7040(5) 0.6942(6) 1.1185(4) 0.0428(16) Uani 1 1 d . . .
H2 H 0.6347 0.7260 1.1533 0.051 Uiso 1 1 calc R . .
C3 C 0.7563(6) 0.6205(5) 1.1615(4) 0.0369(15) Uani 1 1 d . . .
C4 C 0.8586(6) 0.5820(6) 1.1082(4) 0.0451(17) Uani 1 1 d . . .
H4 H 0.8995 0.5337 1.1354 0.054 Uiso 1 1 calc R . .
C5 C 0.9016(6) 0.6132(5) 1.0158(4) 0.0391(15) Uani 1 1 d . . .
H5 H 0.9721 0.5840 0.9804 0.047 Uiso 1 1 calc R . .
C6 C 0.7094(6) 0.5782(5) 1.2594(5) 0.0413(16) Uani 1 1 d . . .
H6A H 0.7587 0.5410 1.2854 0.050 Uiso 1 1 calc R . .
C7 C 0.6060(6) 0.5881(6) 1.3128(5) 0.0455(17) Uani 1 1 d . . .
H7 H 0.5579 0.6287 1.2873 0.055 Uiso 1 1 calc R . .
C8 C 0.4425(6) 0.5573(6) 1.4519(5) 0.0480(18) Uani 1 1 d . . .
H8 H 0.4017 0.5969 1.4189 0.058 Uiso 1 1 calc R . .
C9 C 0.5562(6) 0.5422(5) 1.4091(4) 0.0375(15) Uani 1 1 d . . .
C10 C 0.6125(6) 0.4838(6) 1.4590(4) 0.0443(17) Uani 1 1 d . . .
H10 H 0.6903 0.4718 1.4314 0.053 Uiso 1 1 calc R . .
C11 C 1.1884(5) 0.7573(5) 0.4367(4) 0.0342(14) Uani 1 1 d . . .
H11 H 1.1845 0.8221 0.4595 0.041 Uiso 1 1 calc R . .
C12 C 1.2588(6) 0.7434(5) 0.3482(4) 0.0381(15) Uani 1 1 d . . .
H12 H 1.3029 0.7978 0.3114 0.046 Uiso 1 1 calc R . .
C13 C 1.2660(5) 0.6503(5) 0.3124(4) 0.0308(13) Uani 1 1 d . . .
C14 C 1.1996(5) 0.5730(5) 0.3705(4) 0.0302(13) Uani 1 1 d . . .
H14 H 1.2013 0.5077 0.3493 0.036 Uiso 1 1 calc R . .
C15 C 1.1319(5) 0.5931(5) 0.4586(4) 0.0281(12) Uani 1 1 d . . .
H15 H 1.0877 0.5399 0.4977 0.034 Uiso 1 1 calc R . .
C16 C 1.3448(5) 0.6315(5) 0.2196(4) 0.0364(14) Uani 1 1 d . . .
H16 H 1.4036 0.6763 0.1912 0.044 Uiso 1 1 calc R . .
C17 C 1.3391(5) 0.5565(5) 0.1730(4) 0.0377(15) Uani 1 1 d . . .
H17 H 1.2763 0.5162 0.1996 0.045 Uiso 1 1 calc R . .
C18 C 1.5276(6) 0.5653(6) 0.0496(5) 0.0439(17) Uani 1 1 d . . .
H18 H 1.5471 0.6103 0.0834 0.053 Uiso 1 1 calc R . .
C19 C 1.4209(5) 0.5298(5) 0.0836(4) 0.0352(14) Uani 1 1 d . . .
C20 C 1.3949(6) 0.4647(6) 0.0331(4) 0.0427(16) Uani 1 1 d . . .
H20 H 1.3228 0.4399 0.0553 0.051 Uiso 1 1 calc R . .
C21 C 0.9863(5) 0.8953(4) 0.7048(4) 0.0249(12) Uani 1 1 d . . .
C22 C 0.9943(5) 1.0100(4) 0.6961(4) 0.0268(12) Uani 1 1 d . . .
C23 C 0.9540(5) 1.0622(4) 0.7724(4) 0.0332(14) Uani 1 1 d . . .
H23 H 0.9193 1.0254 0.8311 0.040 Uiso 1 1 calc R . .
C24 C 0.9620(5) 1.1698(4) 0.7671(4) 0.0308(13) Uani 1 1 d . . .
C25 C 1.0163(5) 1.2235(4) 0.6796(4) 0.0248(11) Uani 1 1 d . . .
C26 C 1.0563(5) 1.1678(4) 0.6005(4) 0.0296(13) Uani 1 1 d . . .
H26 H 1.0911 1.2031 0.5412 0.036 Uiso 1 1 calc R . .
C27 C 1.0455(5) 1.0642(4) 0.6084(4) 0.0305(13) Uani 1 1 d . . .
H27 H 1.0726 1.0281 0.5546 0.037 Uiso 1 1 calc R . .
C28 C 0.9166(7) 1.2260(5) 0.8452(4) 0.0442(18) Uani 1 1 d . . .
H28 H 0.8800 1.1905 0.9041 0.053 Uiso 1 1 calc R . .
C29 C 0.9238(6) 1.3297(5) 0.8384(4) 0.0407(16) Uani 1 1 d . . .
H29 H 0.8919 1.3659 0.8921 0.049 Uiso 1 1 calc R . .
C30 C 0.9786(5) 1.3837(4) 0.7517(4) 0.0266(12) Uani 1 1 d . . .
C31 C 1.0237(5) 1.3309(4) 0.6744(4) 0.0272(12) Uani 1 1 d . . .
H31A H 1.0605 1.3676 0.6161 0.033 Uiso 1 1 calc R . .
C32 C 0.9820(4) 1.4993(4) 0.7433(4) 0.0235(11) Uani 1 1 d . . .
C33 C 0.7899(4) 0.7065(4) 0.7125(4) 0.0263(12) Uani 1 1 d . . .
C34 C 0.6789(4) 0.7069(5) 0.7044(4) 0.0267(12) Uani 1 1 d . . .
C35 C 0.6709(5) 0.7081(6) 0.6176(4) 0.0395(16) Uani 1 1 d . . .
H35 H 0.7359 0.7096 0.5634 0.047 Uiso 1 1 calc R . .
C36 C 0.5702(5) 0.7070(7) 0.6104(4) 0.0460(18) Uani 1 1 d . . .
H36 H 0.5660 0.7098 0.5509 0.055 Uiso 1 1 calc R . .
C37 C 0.4724(4) 0.7018(5) 0.6894(4) 0.0298(13) Uani 1 1 d . . .
C38 C 0.4801(4) 0.6974(5) 0.7777(4) 0.0275(12) Uani 1 1 d . . .
C39 C 0.5852(5) 0.7011(5) 0.7826(4) 0.0292(13) Uani 1 1 d . . .
H39 H 0.5912 0.6996 0.8414 0.035 Uiso 1 1 calc R . .
C40 C 0.3669(4) 0.7009(5) 0.6836(4) 0.0304(13) Uani 1 1 d . . .
H40 H 0.3607 0.7066 0.6246 0.037 Uiso 1 1 calc R . .
C41 C 0.2742(4) 0.6921(4) 0.7615(4) 0.0254(12) Uani 1 1 d . . .
C42 C 0.2831(5) 0.6841(6) 0.8489(4) 0.0365(15) Uani 1 1 d . . .
H42 H 0.2186 0.6765 0.9031 0.044 Uiso 1 1 calc R . .
C43 C 0.3828(5) 0.6870(6) 0.8569(4) 0.0389(16) Uani 1 1 d . . .
H43 H 0.3870 0.6820 0.9166 0.047 Uiso 1 1 calc R . .
C44 C 0.1636(4) 0.6917(4) 0.7538(4) 0.0262(12) Uani 1 1 d . . .
O1S O 0.4879(13) 1.1604(13) 0.9155(12) 0.100(3) Uiso 0.50 1 d PD A 1
N1S N 0.5929(12) 1.0316(11) 0.8551(10) 0.100(3) Uiso 0.50 1 d PD A 1
C1S C 0.6852(17) 0.9485(16) 0.8495(17) 0.100(3) Uiso 0.50 1 d PD A 1
H1SA H 0.7194 0.9590 0.8936 0.151 Uiso 0.50 1 calc PR A 1
H1SB H 0.7409 0.9528 0.7867 0.151 Uiso 0.50 1 calc PR A 1
H1SC H 0.6545 0.8803 0.8647 0.151 Uiso 0.50 1 calc PR A 1
C2S C 0.5309(18) 1.0272(18) 0.7905(15) 0.100(3) Uiso 0.50 1 d PD A 1
H2SA H 0.4749 1.0847 0.7990 0.151 Uiso 0.50 1 calc PR A 1
H2SB H 0.4949 0.9617 0.8047 0.151 Uiso 0.50 1 calc PR A 1
H2SC H 0.5830 1.0324 0.7263 0.151 Uiso 0.50 1 calc PR A 1
C3S C 0.5688(18) 1.1127(16) 0.9222(16) 0.100(3) Uiso 0.50 1 d PD A 1
H3SA H 0.6079 1.1234 0.9603 0.120 Uiso 0.50 1 calc PR A 1
O2S O 0.5235(19) 1.1491(18) 0.8463(16) 0.069(6) Uiso 0.25 1 d PD B 2
N2S N 0.6511(16) 1.0174(15) 0.8958(14) 0.118(15) Uiso 0.25 1 d PD B 2
C4S C 0.681(3) 0.953(2) 0.8145(19) 0.055(8) Uiso 0.25 1 d PD B 2
H4SA H 0.6415 0.9828 0.7738 0.083 Uiso 0.25 1 calc PR B 2
H4SB H 0.6589 0.8821 0.8375 0.083 Uiso 0.25 1 calc PR B 2
H4SC H 0.7605 0.9521 0.7798 0.083 Uiso 0.25 1 calc PR B 2
C5S C 0.695(2) 0.995(2) 0.9737(19) 0.064(9) Uiso 0.25 1 d PD B 2
H5SA H 0.6643 1.0476 1.0174 0.097 Uiso 0.25 1 calc PR B 2
H5SB H 0.7760 0.9963 0.9481 0.097 Uiso 0.25 1 calc PR B 2
H5SC H 0.6739 0.9268 1.0059 0.097 Uiso 0.25 1 calc PR B 2
C6S C 0.5664(17) 1.1060(16) 0.8972(15) 0.035(6) Uiso 0.25 1 d PD B 2
H6SA H 0.5401 1.1354 0.9545 0.042 Uiso 0.25 1 calc PR B 2
O3S O 1.333(3) 1.000(4) 0.710(3) 0.170(19) Uiso 0.25 1 d PD C 3
N3S N 1.1715(16) 1.0286(14) 0.8530(13) 0.061(7) Uiso 0.25 1 d PD C 3
C7S C 1.108(2) 1.110(2) 0.9178(19) 0.059(8) Uiso 0.25 1 d PD C 3
H7SA H 1.0484 1.0788 0.9705 0.088 Uiso 0.25 1 calc PR C 3
H7SB H 1.0771 1.1653 0.8844 0.088 Uiso 0.25 1 calc PR C 3
H7SC H 1.1586 1.1397 0.9403 0.088 Uiso 0.25 1 calc PR C 3
C8S C 1.125(2) 0.9221(15) 0.878(2) 0.049(7) Uiso 0.25 1 d PD C 3
H8SA H 1.1721 0.8754 0.8332 0.073 Uiso 0.25 1 calc PR C 3
H8SB H 1.0501 0.9269 0.8785 0.073 Uiso 0.25 1 calc PR C 3
H8SC H 1.1243 0.8954 0.9401 0.073 Uiso 0.25 1 calc PR C 3
C9S C 1.2680(19) 1.055(2) 0.7637(15) 0.058(8) Uiso 0.25 1 d PD C 3
H9SA H 1.2786 1.1271 0.7477 0.070 Uiso 0.25 1 calc PR C 3
O4S O 1.0380(14) 1.0010(16) 0.9779(13) 0.040(4) Uiso 0.25 1 d P . 4
O5S O 1.132(3) 1.048(2) 0.977(2) 0.090(9) Uiso 0.25 1 d P . 4
O6S O 1.0608(16) 0.9052(15) 0.9365(14) 0.113(6) Uiso 0.50 1 d P D 4
O7S O 0.983(3) 0.931(3) 1.003(2) 0.093(9) Uiso 0.25 1 d P . 4
O8S O 1.295(2) 1.1429(19) 0.6889(17) 0.066(6) Uiso 0.25 1 d P E 4
O9S O 1.405(3) 1.068(3) 0.636(2) 0.103(10) Uiso 0.25 1 d P E 4
O10S O 1.481(3) 1.122(3) 0.613(2) 0.089(9) Uiso 0.25 1 d P E 4
O11S O 1.532(2) 1.170(2) 0.5775(19) 0.073(7) Uiso 0.25 1 d P E 4
O12S O 0.640(3) 1.085(2) 0.946(2) 0.086(8) Uiso 0.25 1 d P F 4
O13S O 1.106(3) 1.047(3) 0.911(3) 0.114(12) Uiso 0.25 1 d P . 4
O14S O 0.586(3) 1.168(3) 0.985(2) 0.099(10) Uiso 0.25 1 d P F 4

loop_
_atom_site_aniso_label
_atom_site_aniso_U_11
_atom_site_aniso_U_22
_atom_site_aniso_U_33
_atom_site_aniso_U_23
_atom_site_aniso_U_13
_atom_site_aniso_U_12
Zn1 0.0134(3) 0.0155(3) 0.0138(3) -0.0008(2) -0.0034(2) -0.0019(2)
Zn2 0.0135(3) 0.0155(3) 0.0147(3) -0.0026(2) -0.0030(2) -0.0015(2)
O1 0.043(2) 0.0145(18) 0.036(2) -0.0018(16) -0.011(2) -0.0033(17)
O2 0.060(3) 0.019(2) 0.038(3) -0.0055(18) -0.016(2) -0.0039(19)
O3 0.043(2) 0.0157(18) 0.029(2) -0.0053(16) -0.0061(19) -0.0025(17)
O4 0.070(3) 0.0151(19) 0.029(2) -0.0002(17) -0.004(2) -0.004(2)
O5 0.020(2) 0.051(3) 0.031(2) -0.0013(19) -0.0142(18) -0.0064(18)
O6 0.017(2) 0.065(3) 0.035(2) -0.010(2) -0.0107(19) -0.0038(19)
O7 0.0146(19) 0.051(3) 0.029(2) 0.0032(19) -0.0064(17) -0.0054(17)
O8 0.018(2) 0.078(3) 0.026(2) -0.011(2) -0.0117(18) -0.002(2)
N1 0.020(2) 0.021(2) 0.016(2) -0.0008(17) -0.0048(18) -0.0016(17)
N2 0.021(2) 0.023(2) 0.018(2) -0.0022(17) -0.0040(18) -0.0018(18)
C1 0.032(3) 0.049(4) 0.022(3) -0.002(3) -0.006(3) 0.010(3)
C2 0.029(3) 0.063(5) 0.027(3) -0.015(3) 0.004(3) 0.000(3)
C3 0.048(4) 0.043(4) 0.023(3) 0.000(3) -0.013(3) -0.018(3)
C4 0.061(5) 0.044(4) 0.025(3) 0.004(3) -0.015(3) 0.006(3)
C5 0.046(4) 0.041(4) 0.025(3) 0.001(3) -0.012(3) 0.012(3)
C6 0.047(4) 0.044(4) 0.030(3) 0.000(3) -0.012(3) -0.002(3)
C7 0.050(4) 0.056(4) 0.026(3) 0.001(3) -0.010(3) -0.004(3)
C8 0.050(4) 0.057(5) 0.030(4) 0.006(3) -0.013(3) 0.013(3)
C9 0.042(4) 0.045(4) 0.017(3) 0.001(3) -0.001(3) -0.007(3)
C10 0.028(3) 0.068(5) 0.027(3) -0.006(3) -0.001(3) 0.004(3)
C11 0.041(4) 0.028(3) 0.026(3) -0.005(2) 0.000(3) -0.008(3)
C12 0.046(4) 0.032(3) 0.025(3) -0.005(2) 0.004(3) -0.012(3)
C13 0.029(3) 0.039(3) 0.021(3) -0.008(2) -0.004(2) 0.000(3)
C14 0.034(3) 0.029(3) 0.024(3) -0.011(2) -0.004(3) -0.004(2)
C15 0.031(3) 0.031(3) 0.020(3) -0.005(2) -0.005(2) -0.007(2)
C16 0.037(3) 0.041(4) 0.024(3) -0.006(3) 0.000(3) -0.007(3)
C17 0.032(3) 0.049(4) 0.024(3) -0.011(3) 0.001(3) -0.002(3)
C18 0.042(4) 0.055(4) 0.028(3) -0.019(3) 0.003(3) -0.016(3)
C19 0.037(3) 0.040(3) 0.020(3) -0.009(2) 0.003(3) -0.005(3)
C20 0.036(4) 0.058(4) 0.027(3) -0.015(3) 0.003(3) -0.013(3)
C21 0.027(3) 0.015(2) 0.035(3) -0.003(2) -0.014(2) 0.001(2)
C22 0.034(3) 0.017(3) 0.031(3) -0.001(2) -0.013(3) -0.001(2)
C23 0.049(4) 0.017(3) 0.029(3) 0.001(2) -0.009(3) -0.006(2)
C24 0.044(4) 0.018(3) 0.027(3) -0.002(2) -0.008(3) -0.003(2)
C25 0.027(3) 0.021(3) 0.024(3) -0.003(2) -0.007(2) 0.000(2)
C26 0.035(3) 0.025(3) 0.022(3) -0.001(2) -0.003(2) -0.003(2)
C27 0.039(3) 0.024(3) 0.026(3) -0.006(2) -0.008(3) -0.004(2)
C28 0.074(5) 0.024(3) 0.022(3) -0.001(2) -0.003(3) -0.009(3)
C29 0.066(5) 0.023(3) 0.023(3) -0.004(2) -0.004(3) -0.006(3)
C30 0.036(3) 0.013(2) 0.028(3) -0.001(2) -0.010(3) -0.003(2)
C31 0.035(3) 0.020(3) 0.023(3) 0.002(2) -0.007(2) -0.003(2)
C32 0.024(3) 0.016(2) 0.031(3) -0.002(2) -0.011(2) -0.001(2)
C33 0.017(3) 0.020(3) 0.045(4) 0.001(2) -0.015(3) -0.004(2)
C34 0.015(3) 0.035(3) 0.032(3) -0.003(2) -0.010(2) -0.002(2)
C35 0.015(3) 0.074(5) 0.029(3) -0.011(3) -0.005(2) -0.005(3)
C36 0.027(3) 0.092(6) 0.023(3) -0.013(3) -0.010(3) -0.006(3)
C37 0.015(3) 0.048(4) 0.026(3) -0.006(3) -0.005(2) -0.002(2)
C38 0.019(3) 0.043(3) 0.023(3) -0.001(2) -0.010(2) -0.002(2)
C39 0.022(3) 0.042(3) 0.025(3) 0.000(2) -0.012(2) -0.003(2)
C40 0.017(3) 0.052(4) 0.024(3) -0.008(3) -0.008(2) -0.001(2)
C41 0.018(3) 0.034(3) 0.027(3) -0.002(2) -0.012(2) -0.003(2)
C42 0.018(3) 0.064(4) 0.024(3) 0.005(3) -0.005(2) -0.004(3)
C43 0.022(3) 0.075(5) 0.019(3) 0.001(3) -0.008(2) -0.006(3)
C44 0.012(2) 0.027(3) 0.038(3) 0.001(2) -0.007(2) -0.002(2)

loop_
_atom_type_symbol
_atom_type_description
_atom_type_scat_dispersion_real
_atom_type_scat_dispersion_imag
_atom_type_scat_source
C C 0.0033 0.0016 'International Tables Vol C Tables 4.2.6.8 and 6.1.1.4'
H H 0.0000 0.0000 'International Tables Vol C Tables 4.2.6.8 and 6.1.1.4'
N N 0.0061 0.0033 'International Tables Vol C Tables 4.2.6.8 and 6.1.1.4'
O O 0.0106 0.0060 'International Tables Vol C Tables 4.2.6.8 and 6.1.1.4'
Zn Zn 0.2839 1.4301 'International Tables Vol C Tables 4.2.6.8 and 6.1.1.4'

loop_
_geom_angle_atom_site_label_1
_geom_angle_atom_site_label_2
_geom_angle_atom_site_label_3
_geom_angle
_geom_angle_site_symmetry_1
_geom_angle_site_symmetry_3
O5 Zn1 O1 88.59(18) . .
O5 Zn1 O7 162.55(17) . 1_655
O1 Zn1 O7 88.53(18) . 1_655
O5 Zn1 N1 101.93(17) . .
O1 Zn1 N1 110.64(17) . .
O7 Zn1 N1 95.19(17) 1_655 .
O5 Zn1 O3 87.51(18) . 1_545
O1 Zn1 O3 154.37(16) . 1_545
O7 Zn1 O3 87.66(18) 1_655 1_545
N1 Zn1 O3 94.94(16) . 1_545
O5 Zn1 Zn2 79.89(12) . .
O1 Zn1 Zn2 76.07(12) . .
O7 Zn1 Zn2 82.71(12) 1_655 .
N1 Zn1 Zn2 172.98(12) . .
O3 Zn1 Zn2 78.31(11) 1_545 .
O2 Zn2 N2 102.03(18) . .
O2 Zn2 O8 87.5(2) . 1_655
N2 Zn2 O8 98.63(17) . 1_655
O2 Zn2 O4 163.45(18) . 1_545
N2 Zn2 O4 94.38(17) . 1_545
O8 Zn2 O4 88.0(2) 1_655 1_545
O2 Zn2 O6 89.7(2) . .
N2 Zn2 O6 106.14(18) . .
O8 Zn2 O6 155.12(17) 1_655 .
O4 Zn2 O6 87.8(2) 1_545 .
O2 Zn2 Zn1 82.69(13) . .
N2 Zn2 Zn1 172.88(13) . .
O8 Zn2 Zn1 76.10(12) 1_655 .
O4 Zn2 Zn1 80.77(12) 1_545 .
O6 Zn2 Zn1 79.02(12) . .
C21 O1 Zn1 131.5(4) . .
C21 O2 Zn2 123.5(4) . .
C32 O3 Zn1 128.6(4) . 1_565
C32 O4 Zn2 126.9(4) . 1_565
C33 O5 Zn1 127.2(4) . .
C33 O6 Zn2 128.2(4) . .
C44 O7 Zn1 123.4(4) . 1_455
C44 O8 Zn2 132.4(4) . 1_455
C1 N1 C5 116.4(5) . .
C1 N1 Zn1 126.8(4) . .
C5 N1 Zn1 116.2(4) . .
C11 N2 C15 117.5(5) . .
C11 N2 Zn2 122.7(4) . .
C15 N2 Zn2 119.4(4) . .
N1 C1 C2 122.8(6) . .
C3 C2 C1 119.7(6) . .
C4 C3 C2 117.0(6) . .
C4 C3 C6 117.9(6) . .
C2 C3 C6 125.1(6) . .
C5 C4 C3 119.9(6) . .
N1 C5 C4 124.2(6) . .
C7 C6 C3 125.2(7) . .
C6 C7 C9 126.2(7) . .
C10 C8 C9 121.5(6) 2_668 .
C10 C9 C8 117.6(6) . .
C10 C9 C7 125.5(6) . .
C8 C9 C7 116.8(6) . .
C8 C10 C9 120.9(6) 2_668 .
N2 C11 C12 122.9(6) . .
C11 C12 C13 120.2(6) . .
C12 C13 C14 117.1(5) . .
C12 C13 C16 121.3(6) . .
C14 C13 C16 121.5(5) . .
C15 C14 C13 118.9(5) . .
N2 C15 C14 123.4(5) . .
C17 C16 C13 124.2(6) . .
C16 C17 C19 125.9(6) . .
C20 C18 C19 120.5(6) 2_865 .
C20 C19 C18 118.5(6) . .
C20 C19 C17 119.9(6) . .
C18 C19 C17 121.6(6) . .
C19 C20 C18 121.0(6) . 2_865
O2 C21 O1 125.8(5) . .
O2 C21 C22 117.0(5) . .
O1 C21 C22 117.2(5) . .
C23 C22 C27 119.5(5) . .
C23 C22 C21 120.2(5) . .
C27 C22 C21 120.3(5) . .
C22 C23 C24 121.9(5) . .
C28 C24 C23 122.6(6) . .
C28 C24 C25 118.7(5) . .
C23 C24 C25 118.6(5) . .
C31 C25 C24 118.6(5) . .
C31 C25 C26 122.7(5) . .
C24 C25 C26 118.6(5) . .
C27 C26 C25 120.9(5) . .
C26 C27 C22 120.5(5) . .
C29 C28 C24 121.7(6) . .
C28 C29 C30 120.0(6) . .
C31 C30 C29 119.6(5) . .
C31 C30 C32 120.2(5) . .
C29 C30 C32 120.1(5) . .
C30 C31 C25 121.4(5) . .
O4 C32 O3 125.2(5) . .
O4 C32 C30 117.3(5) . .
O3 C32 C30 117.5(5) . .
O6 C33 O5 125.5(5) . .
O6 C33 C34 118.1(5) . .
O5 C33 C34 116.4(5) . .
C39 C34 C35 119.6(5) . .
C39 C34 C33 120.0(5) . .
C35 C34 C33 120.3(5) . .
C36 C35 C34 120.3(6) . .
C35 C36 C37 121.3(6) . .
C36 C37 C40 122.3(5) . .
C36 C37 C38 118.7(5) . .
C40 C37 C38 119.0(5) . .
C43 C38 C39 122.8(5) . .
C43 C38 C37 118.6(5) . .
C39 C38 C37 118.5(5) . .
C34 C39 C38 121.5(5) . .
C41 C40 C37 120.9(5) . .
C40 C41 C42 119.7(5) . .
C40 C41 C44 120.0(5) . .
C42 C41 C44 120.3(5) . .
C43 C42 C41 120.9(5) . .
C42 C43 C38 120.8(5) . .
O7 C44 O8 124.9(5) . .
O7 C44 C41 117.6(5) . .
O8 C44 C41 117.5(5) . .
C3S N1S C2S 124.1(11) . .
C3S N1S C1S 119.4(11) . .
C2S N1S C1S 116.5(11) . .
O1S C3S N1S 103.2(15) . .
C6S N2S C5S 120.6(12) . .
C6S N2S C4S 114.3(11) . .
C5S N2S C4S 125.0(12) . .
O2S C6S N2S 138(2) . .
C8S N3S C9S 122.4(12) . .
C8S N3S C7S 115.9(12) . .
C9S N3S C7S 121.5(12) . .
O3S C9S N3S 130(3) . .
O7S O4S O4S 74(3) 2_777 2_777
O7S O4S O7S 126(3) 2_777 .
O4S O4S O7S 52(2) 2_777 .
O7S O4S O13S 82(3) 2_777 .
O4S O4S O13S 148(4) 2_777 .
O7S O4S O13S 145(3) . .
O7S O4S O5S 70(3) 2_777 .
O4S O4S O5S 132(3) 2_777 .
O7S O4S O5S 148(3) . .
O13S O4S O5S 54(2) . .
O7S O4S O6S 169(3) 2_777 .
O4S O4S O6S 105(3) 2_777 .
O7S O4S O6S 55(2) . .
O13S O4S O6S 94(2) . .
O5S O4S O6S 116(2) . .
O13S O5S O7S 67(3) . 2_777
O13S O5S O4S 55(2) . .
O7S O5S O4S 39.1(16) 2_777 .
O7S O6S O4S 50.9(17) . .
O4S O7S O4S 54(3) 2_777 .
O4S O7S O6S 127(4) 2_777 .
O4S O7S O6S 74(3) . .
O4S O7S O5S 71(3) 2_777 2_777
O4S O7S O5S 117(3) . 2_777
O6S O7S O5S 135(3) . 2_777
O4S O7S O13S 57(3) 2_777 2_777
O4S O7S O13S 108(3) . 2_777
O6S O7S O13S 173(4) . 2_777
O5S O7S O13S 50(2) 2_777 2_777
O10S O9S O8S 105(3) . .
O11S O10S O9S 160(5) . .
O5S O13S O4S 71(3) . .
O5S O13S O7S 63(3) . 2_777
O4S O13S O7S 40.3(19) . 2_777

loop_
_geom_bond_atom_site_label_1
_geom_bond_atom_site_label_2
_geom_bond_distance
_geom_bond_site_symmetry_2
Zn1 O5 2.024(4) .
Zn1 O1 2.030(4) .
Zn1 O7 2.032(4) 1_655
Zn1 N1 2.042(4) .
Zn1 O3 2.068(4) 1_545
Zn1 Zn2 2.9694(8) .
Zn2 O2 2.013(4) .
Zn2 N2 2.027(4) .
Zn2 O8 2.032(4) 1_655
Zn2 O4 2.035(4) 1_545
Zn2 O6 2.042(4) .
O1 C21 1.253(7) .
O2 C21 1.249(7) .
O3 C32 1.254(7) .
O3 Zn1 2.068(4) 1_565
O4 C32 1.254(7) .
O4 Zn2 2.035(4) 1_565
O5 C33 1.269(7) .
O6 C33 1.237(7) .
O7 C44 1.256(7) .
O7 Zn1 2.032(4) 1_455
O8 C44 1.257(7) .
O8 Zn2 2.032(4) 1_455
N1 C1 1.323(7) .
N1 C5 1.336(7) .
N2 C11 1.334(7) .
N2 C15 1.341(7) .
C1 C2 1.400(9) .
C2 C3 1.377(10) .
C3 C4 1.369(10) .
C3 C6 1.478(9) .
C4 C5 1.366(9) .
C6 C7 1.300(10) .
C7 C9 1.476(9) .
C8 C10 1.376(9) 2_668
C8 C9 1.388(10) .
C9 C10 1.377(9) .
C10 C8 1.376(9) 2_668
C11 C12 1.370(8) .
C12 C13 1.385(8) .
C13 C14 1.399(8) .
C13 C16 1.468(8) .
C14 C15 1.375(8) .
C16 C17 1.318(9) .
C17 C19 1.467(8) .
C18 C20 1.388(9) 2_865
C18 C19 1.399(9) .
C19 C20 1.377(9) .
C20 C18 1.388(9) 2_865
C21 C22 1.500(7) .
C22 C23 1.355(8) .
C22 C27 1.414(8) .
C23 C24 1.411(8) .
C24 C28 1.409(8) .
C24 C25 1.417(8) .
C25 C31 1.407(7) .
C25 C26 1.417(8) .
C26 C27 1.362(8) .
C28 C29 1.357(8) .
C29 C30 1.410(8) .
C30 C31 1.374(8) .
C30 C32 1.505(7) .
C33 C34 1.502(7) .
C34 C39 1.371(8) .
C34 C35 1.401(8) .
C35 C36 1.363(8) .
C36 C37 1.409(8) .
C37 C40 1.417(7) .
C37 C38 1.417(8) .
C38 C43 1.410(8) .
C38 C39 1.411(7) .
C40 C41 1.364(8) .
C41 C42 1.407(8) .
C41 C44 1.495(7) .
C42 C43 1.360(8) .
O1S C3S 1.204(5) .
N1S C3S 1.516(5) .
N1S C2S 1.524(5) .
N1S C1S 1.525(5) .
O2S C6S 1.192(5) .
N2S C6S 1.517(5) .
N2S C5S 1.520(5) .
N2S C4S 1.523(5) .
O3S C9S 1.200(5) .
N3S C8S 1.521(5) .
N3S C9S 1.522(5) .
N3S C7S 1.526(5) .
O4S O7S 0.95(3) 2_777
O4S O4S 0.98(3) 2_777
O4S O7S 1.16(4) .
O4S O13S 1.23(4) .
O4S O5S 1.42(4) .
O4S O6S 1.44(3) .
O5S O13S 1.21(4) .
O5S O7S 1.41(4) 2_777
O6S O7S 1.22(4) .
O7S O4S 0.95(3) 2_777
O7S O5S 1.41(4) 2_777
O7S O13S 1.45(5) 2_777
O8S O9S 1.67(4) .
O9S O10S 1.19(4) .
O10S O11S 0.93(4) .
O12S O14S 1.32(4) .
O13S O7S 1.45(5) 2_777
